data_7713389
loop_
_publ_author_name
'Gioftsidou, Dimitra K.'
'Landrou, Georgios'
'Tzatza, Charikleia'
'Hatzidimitriou, Antonios'
'Orfanos, Emmanouil'
'Charalambidis, Georgios'
'Ladomenou, Kalliopi'
'Coutsolelos, Athanassios G.'
'Angaridis, Panagiotis A.'

_publ_section_title
;
 Light-induced hydrogen production from water using nickel(II) catalysts
 and N-doped carbon-dot photosensitizers: catalytic efficiency enhancement
 by increase of catalyst nuclearity.
;
_journal_name_full 'Dalton transactions (Cambridge, England : 2003)'
_journal_paper_doi 10.1039/d3dt01052j
_journal_year 2023
_chemical_formula_moiety 'C47 H58 F18 N14 Ni2 O2 S6'
_chemical_formula_sum 'C47 H58 F18 N14 Ni2 O2 S6'
_chemical_formula_weight 1502.85
_space_group_IT_number 61
_space_group_name_Hall '-P 2ac 2ab'
_space_group_name_H-M_alt 'P b c a'
_symmetry_cell_setting orthorhombic
_symmetry_space_group_name_H-M 'P b c a'
_atom_sites_solution_hydrogens difmap
_atom_sites_solution_primary other
_audit_update_record
;
2022-11-08 deposited with the CCDC.	2023-06-23 downloaded from the CCDC.
;
_cell_angle_alpha 90
_cell_angle_beta 90
_cell_angle_gamma 90
_cell_formula_units_Z 4
_cell_length_a 20.132(2)
_cell_length_b 11.9175(16)
_cell_length_c 28.727(4)
_cell_measurement_reflns_used 211
_cell_measurement_temperature 296
_cell_measurement_theta_max 20
_cell_measurement_theta_min 10
_cell_volume 6892.3(15)
_computing_cell_refinement 'Apex2 (Bruker AXS, 2006)'
_computing_data_collection 'Apex2 (Bruker AXS, 2006)'
_computing_data_reduction 'Apex2 (Bruker AXS, 2006)'
_computing_molecular_graphics 'CAMERON (Watkin et al., 1996)'
_computing_publication_material 'CRYSTALS (Betteridge et al., 2003)'
_computing_structure_refinement 'CRYSTALS (Betteridge et al., 2003)'
_computing_structure_solution 'Superflip (Palatinus & Chapuis, 2007)'
_diffrn_ambient_temperature 296
_diffrn_measured_fraction_theta_full 0.996
_diffrn_measured_fraction_theta_max 0.996
_diffrn_measurement_device Area
_diffrn_measurement_device_type 'Bruker Kappa Apex2'
_diffrn_measurement_method '\f & \w scans'
_diffrn_radiation_monochromator graphite
_diffrn_radiation_type 'Mo K\a'
_diffrn_radiation_wavelength 0.71073
_diffrn_reflns_av_R_equivalents 0.017
_diffrn_reflns_limit_h_max 18
_diffrn_reflns_limit_h_min -24
_diffrn_reflns_limit_k_max 13
_diffrn_reflns_limit_k_min -14
_diffrn_reflns_limit_l_max 34
_diffrn_reflns_limit_l_min -22
_diffrn_reflns_number 34600
_diffrn_reflns_theta_full 25.735
_diffrn_reflns_theta_max 25.735
_diffrn_reflns_theta_min 2.440
_diffrn_standards_number 0
_exptl_absorpt_coefficient_mu 0.823
_exptl_absorpt_correction_T_max 0.87
_exptl_absorpt_correction_T_min 0.82
_exptl_absorpt_correction_type numerical
_exptl_absorpt_process_details
; 
 Analytical Absorption (De Meulenaer & Tompa, 1965) 
;
_exptl_crystal_colour green
_exptl_crystal_density_diffrn 1.448
_exptl_crystal_density_method 'not measured'
_exptl_crystal_description prism
_exptl_crystal_F_000 3072
_exptl_crystal_size_max 0.250
_exptl_crystal_size_mid 0.240
_exptl_crystal_size_min 0.170
_refine_diff_density_max 0.66
_refine_diff_density_min -0.50
_refine_ls_extinction_method None
_refine_ls_goodness_of_fit_ref 1.0001
_refine_ls_hydrogen_treatment constr
_refine_ls_matrix_type full
_refine_ls_number_parameters 397
_refine_ls_number_reflns 4845
_refine_ls_number_restraints 9
_refine_ls_R_factor_all 0.0754
_refine_ls_R_factor_gt 0.0558
_refine_ls_shift/su_max 0.0003051
_refine_ls_shift/su_mean 0.0000220
_refine_ls_structure_factor_coef Fsqd
_refine_ls_weighting_details
;
 Method, part 1, Chebychev polynomial, (Watkin, 1994, Prince, 1982) 
 [weight] = 1.0/[A~0~*T~0~(x)+A~1~*T~1~(x) ... +A~n-1~]*T~n-1~(x)] 
 where A~i~ are the Chebychev coefficients listed below and x= Fcalc/Fmax 
 Method = Robust Weighting (Prince, 1982) 
 W = [weight] * [1-(deltaF/6*sigmaF)^2^]^2^ 
 A~i~ are: 
 1.23 1.47 0.375 
;
_refine_ls_weighting_scheme calc
_refine_ls_wR_factor_all 0.0839
_refine_ls_wR_factor_gt 0.0823
_refine_ls_wR_factor_ref 0.0823
_reflns_limit_h_max 24
_reflns_limit_h_min 0
_reflns_limit_k_max 14
_reflns_limit_k_min 0
_reflns_limit_l_max 34
_reflns_limit_l_min 0
_reflns_number_gt 4845
_reflns_number_total 6561
_reflns_threshold_expression I>2.0\s(I)
_oxford_diffrn_Wilson_B_factor 3.78
_oxford_diffrn_Wilson_scale 663.82
_oxford_refine_ls_r_factor_ref 0.0558
_oxford_refine_ls_scale 0.043492(6)
_oxford_reflns_number_all 6561
_oxford_reflns_threshold_expression_ref I>2.0\s(I)
_cod_data_source_file d3dt01052j2.cif
_cod_data_source_block I_CCDC8
_cod_depositor_comments
;
The following automatic conversions were performed:

data item '_atom_sites_solution_primary' value 'Other' was changed to
'other' in accordance with the
/home/data/users/saulius/crontab/automatic-downloads/rss-feeds/RSC/lib/dictionaries/cif_core.dic
dictionary named 'cif_core.dic' version 2.4.2 last updated on
2011-04-26.

Automatic conversion script
Id: cif_fix_values 8170 2020-07-09 18:12:32Z antanas 
;
_cod_original_sg_symbol_H-M 'P b c a '
_cod_database_code 7713389

loop_
_symmetry_equiv_pos_as_xyz
x,y,z
-x,-y,-z
-x+1/2,y+1/2,z
x+1/2,-y+1/2,-z
x,-y+1/2,z+1/2
-x,y+1/2,-z+1/2
-x+1/2,-y,z+1/2
x+1/2,y,-z+1/2

loop_
_atom_site_label
_atom_site_type_symbol
_atom_site_fract_x
_atom_site_fract_y
_atom_site_fract_z
_atom_site_U_iso_or_equiv
_atom_site_occupancy
_atom_site_adp_type
_atom_site_refinement_flags_posn
_atom_site_refinement_flags_adp
_atom_site_refinement_flags_occupancy
_atom_site_disorder_assembly
_atom_site_disorder_group
_atom_site_attached_hydrogens
Ni1 Ni 0.64481(4) 0.11544(6) 0.47122(3) 0.0448 1.0000 Uani . . . . . .
S1 S 0.65855(8) -0.08275(11) 0.44458(6) 0.0584 1.0000 Uani . . . . . .
S2 S 0.54793(8) 0.16819(12) 0.42341(6) 0.0540 1.0000 Uani . . . . . .
S3 S 0.72073(8) 0.11678(18) 0.53902(6) 0.0702 1.0000 Uani . . . . . .
N1 N 0.7102(2) 0.1023(4) 0.41828(18) 0.0525 1.0000 Uani . . . . . .
N2 N 0.7470(3) -0.0550(5) 0.3761(2) 0.0723 1.0000 Uani . . . . . .
N3 N 0.6345(2) 0.2909(4) 0.46851(19) 0.0519 1.0000 Uani . . . . . .
N4 N 0.5494(3) 0.3902(4) 0.4329(2) 0.0627 1.0000 Uani . . . . . .
N5 N 0.5918(2) 0.1064(4) 0.53452(17) 0.0554 1.0000 Uani . . . . . .
N6 N 0.6342(3) 0.1214(5) 0.60948(19) 0.0710 1.0000 Uani . . . . . .
N7 N 0.8654(4) 0.1723(6) 0.6498(3) 0.0907 1.0000 Uani . . . . . .
C1 C 0.7096(3) -0.0127(5) 0.4093(2) 0.0580 1.0000 Uani . . . . . .
C2 C 0.7455(4) 0.1705(5) 0.3939(2) 0.0659 1.0000 Uani . . . . . .
C3 C 0.7878(4) 0.1311(6) 0.3577(3) 0.0799 1.0000 Uani . . . . . .
C4 C 0.7846(4) 0.0135(7) 0.3520(3) 0.0860 1.0000 Uani . . . . . .
C5 C 0.8275(6) -0.0433(9) 0.3161(4) 0.1106 1.0000 Uani . . . . . .
C6 C 0.5777(3) 0.2945(5) 0.4421(2) 0.0548 1.0000 Uani . . . . . .
C7 C 0.6604(3) 0.3771(5) 0.4851(2) 0.0627 1.0000 Uani . . . . . .
C8 C 0.6330(3) 0.4816(5) 0.4740(3) 0.0728 1.0000 Uani . . . . . .
C9 C 0.5772(4) 0.4811(5) 0.4483(3) 0.0736 1.0000 Uani . . . . . .
C10 C 0.5444(5) 0.5894(6) 0.4365(4) 0.0959 1.0000 Uani . . . . . .
C11 C 0.6448(4) 0.1167(6) 0.5645(2) 0.0669 1.0000 Uani . . . . . .
C12 C 0.5334(3) 0.1053(5) 0.5490(2) 0.0601 1.0000 Uani . . . . . .
C13 C 0.5206(4) 0.1143(6) 0.5925(3) 0.0686 1.0000 Uani . . . . . .
C14 C 0.5759(4) 0.1211(6) 0.6233(3) 0.0753 1.0000 Uani D . . . . .
C15 C 0.5606(4) 0.1315(6) 0.6747(3) 0.0860 1.0000 Uani D . . . . .
C16 C 0.8715(6) 0.0746(9) 0.6181(4) 0.1429 1.0000 Uani . . . . . .
C17 C 0.8449(7) -0.0452(10) 0.6247(4) 0.1648 1.0000 Uani . . . . . .
C18 C 0.9061(6) 0.1466(11) 0.6909(4) 0.1385 1.0000 Uani . . . . . .
C19 C 0.9816(6) 0.1489(12) 0.6832(4) 0.1648 1.0000 Uani . . . . . .
C20 C 0.8877(5) 0.2823(9) 0.6310(4) 0.1300 1.0000 Uani . . . . . .
C21 C 0.8568(6) 0.3224(9) 0.5861(4) 0.1432 1.0000 Uani . . . . . .
C22 C 0.7959(5) 0.1868(10) 0.6655(4) 0.1300 1.0000 Uani . . . . . .
C23 C 0.7785(6) 0.2874(11) 0.6951(4) 0.1600 1.0000 Uani . . . . . .
C24 C 0.6545(10) 0.3979(17) 0.7713(6) 0.120(7) 0.5000 Uiso . . . . . .
F1 F 0.7887(3) -0.0953(5) 0.2829(2) 0.1322 1.0000 Uani . . . . . .
F2 F 0.8699(3) 0.0285(5) 0.2912(2) 0.1324 1.0000 Uani . . . . . .
F3 F 0.8675(3) -0.1307(5) 0.3329(2) 0.1286 1.0000 Uani . . . . . .
F4 F 0.5721(2) 0.6811(3) 0.4585(2) 0.1125 1.0000 Uani . . . . . .
F5 F 0.4783(2) 0.5964(3) 0.45007(19) 0.1050 1.0000 Uani . . . . . .
F6 F 0.5455(2) 0.6182(3) 0.3894(2) 0.1039 1.0000 Uani . . . . . .
F7 F 0.5166(4) 0.2030(8) 0.6915(3) 0.085(2) 0.5000 Uiso D . . . 1 .
F8 F 0.5562(5) 0.0364(7) 0.7026(3) 0.087(3) 0.5000 Uiso D . . . 1 .
F9 F 0.6135(4) 0.1609(8) 0.7095(3) 0.089(3) 0.5000 Uiso D . . . 1 .
F10 F 0.4970(4) 0.1154(8) 0.6901(3) 0.080(2) 0.5000 Uiso D . . . 2 .
F11 F 0.6107(5) 0.0578(8) 0.6940(3) 0.084(2) 0.5000 Uiso D . . . 2 .
F12 F 0.5849(4) 0.2427(8) 0.6898(3) 0.082(2) 0.5000 Uiso D . . . 2 .
O1 O 0.5200(8) 0.3772(14) 0.7701(5) 0.163(6) 0.5000 Uiso . . . . . .
O2 O 0.6261(7) 0.4765(13) 0.8012(5) 0.134(5) 0.5000 Uiso . . . . . .
H71 H 0.7327 0.2843 0.7026 0.2417 1.0000 Uiso R . . . . .
H72 H 0.8053 0.2871 0.7231 0.2419 1.0000 Uiso R . . . . .
H73 H 0.7876 0.3541 0.6774 0.2418 1.0000 Uiso R . . . . .
H81 H 0.8964 0.2042 0.7142 0.1674 1.0000 Uiso R . . . . .
H82 H 0.8921 0.0746 0.7037 0.1675 1.0000 Uiso R . . . . .
H91 H 0.9356 0.2779 0.6262 0.1570 1.0000 Uiso R . . . . .
H92 H 0.8780 0.3388 0.6547 0.1569 1.0000 Uiso R . . . . .
H101 H 0.4760 0.1169 0.6032 0.0818 1.0000 Uiso R . . . . .
H111 H 0.8145 0.1781 0.3401 0.0962 1.0000 Uiso R . . . . .
H141 H 0.8623 -0.0918 0.5999 0.2458 1.0000 Uiso R . . . . .
H142 H 0.8588 -0.0748 0.6541 0.2459 1.0000 Uiso R . . . . .
H143 H 0.5300 0.4360 0.7834 0.2470 0.5000 Uiso R . . . . .
H144 H 0.5328 0.3826 0.7429 0.2469 0.5000 Uiso R . . . . .
H145 H 0.7968 -0.0454 0.6231 0.2460 1.0000 Uiso R . . . . .
H151 H 0.8792 0.3861 0.5753 0.2148 1.0000 Uiso R . . . . .
H152 H 0.8613 0.2637 0.5638 0.2148 1.0000 Uiso R . . . . .
H153 H 0.8103 0.3394 0.5911 0.2147 1.0000 Uiso R . . . . .
H161 H 0.7842 0.1200 0.6839 0.1559 1.0000 Uiso R . . . . .
H162 H 0.7681 0.1905 0.6380 0.1563 1.0000 Uiso R . . . . .
H171 H 0.6952 0.3724 0.5059 0.0752 1.0000 Uiso R . . . . .
H181 H 0.6912 0.3617 0.7861 0.1799 0.5000 Uiso R . . . . .
H182 H 0.6695 0.4361 0.7439 0.1799 0.5000 Uiso R . . . . .
H183 H 0.6216 0.3434 0.7629 0.1799 0.5000 Uiso R . . . . .
H191 H 0.6525 0.5506 0.4844 0.0877 1.0000 Uiso R . . . . .
H201 H 0.4988 0.0982 0.5276 0.0722 1.0000 Uiso R . . . . .
H211 H 0.7438 0.2473 0.3993 0.0780 1.0000 Uiso R . . . . .
H241 H 0.9197 0.0658 0.6139 0.1723 1.0000 Uiso R . . . . .
H242 H 0.8523 0.1011 0.5884 0.1721 1.0000 Uiso R . . . . .
H251 H 1.0036 0.1241 0.7113 0.2439 1.0000 Uiso R . . . . .
H252 H 0.9966 0.2232 0.6751 0.2438 1.0000 Uiso R . . . . .
H253 H 0.9927 0.0987 0.6586 0.2438 1.0000 Uiso R . . . . .
H261 H 0.6008 0.5188 0.7868 0.2040 0.5000 Uiso R . . . . .

loop_
_atom_site_aniso_label
_atom_site_aniso_U_11
_atom_site_aniso_U_22
_atom_site_aniso_U_33
_atom_site_aniso_U_23
_atom_site_aniso_U_13
_atom_site_aniso_U_12
Ni1 0.0434(4) 0.0328(3) 0.0581(4) 0.0018(4) -0.0049(4) 0.0041(3)
S1 0.0576(10) 0.0288(7) 0.0887(12) 0.0044(7) 0.0020(9) 0.0094(6)
S2 0.0567(9) 0.0331(7) 0.0722(11) 0.0023(7) -0.0181(8) 0.0053(7)
S3 0.0556(9) 0.0840(12) 0.0711(12) 0.0033(11) -0.0163(8) 0.0076(10)
N1 0.055(3) 0.033(2) 0.069(3) 0.001(2) 0.002(3) 0.007(2)
N2 0.080(4) 0.050(3) 0.086(4) -0.008(3) 0.011(4) 0.017(3)
N3 0.048(3) 0.031(2) 0.077(4) -0.002(3) 0.001(3) 0.002(2)
N4 0.061(3) 0.032(3) 0.095(4) 0.005(3) -0.006(3) 0.007(3)
N5 0.054(3) 0.053(3) 0.059(3) 0.001(3) -0.006(3) -0.001(3)
N6 0.072(4) 0.084(4) 0.057(3) 0.007(3) -0.006(3) 0.000(4)
N7 0.088(5) 0.095(5) 0.089(5) 0.003(4) 0.001(4) 0.002(4)
C1 0.060(4) 0.038(3) 0.075(5) -0.003(3) 0.005(4) 0.011(3)
C2 0.068(4) 0.044(3) 0.085(5) 0.004(4) 0.012(4) -0.004(3)
C3 0.092(5) 0.063(5) 0.084(5) 0.005(4) 0.027(5) 0.001(4)
C4 0.092(6) 0.075(5) 0.090(6) -0.008(5) 0.026(5) 0.008(5)
C5 0.116(8) 0.102(8) 0.115(9) -0.019(7) 0.045(7) 0.012(7)
C6 0.053(4) 0.034(3) 0.078(5) 0.009(3) -0.008(3) 0.002(3)
C7 0.052(4) 0.038(3) 0.098(5) -0.004(3) -0.004(3) -0.001(3)
C8 0.069(5) 0.034(3) 0.115(6) -0.008(4) 0.000(5) -0.004(3)
C9 0.077(5) 0.036(3) 0.108(6) 0.008(4) -0.001(5) 0.007(3)
C10 0.090(6) 0.044(4) 0.153(9) 0.008(5) 0.005(6) 0.019(4)
C11 0.071(4) 0.071(4) 0.059(4) 0.009(4) -0.010(4) 0.008(4)
C12 0.058(4) 0.054(4) 0.068(5) 0.007(4) 0.006(3) 0.000(3)
C13 0.067(4) 0.064(4) 0.075(5) 0.004(4) 0.011(4) 0.003(4)
C14 0.082(5) 0.071(5) 0.073(5) -0.002(4) 0.001(4) 0.004(4)
C15 0.086(6) 0.079(6) 0.093(6) -0.005(5) 0.008(5) 0.006(5)
C16 0.162(11) 0.107(8) 0.160(11) -0.027(8) 0.008(9) 0.011(8)
C17 0.198(13) 0.115(9) 0.182(13) -0.027(9) -0.002(11) 0.000(10)
C18 0.123(9) 0.167(12) 0.125(9) 0.018(8) -0.012(8) 0.009(9)
C19 0.114(9) 0.233(16) 0.147(10) 0.019(10) -0.041(8) 0.020(10)
C20 0.127(9) 0.115(9) 0.149(10) 0.016(8) 0.000(8) -0.017(7)
C21 0.134(9) 0.135(10) 0.161(11) 0.057(8) -0.010(9) -0.014(8)
C22 0.092(7) 0.143(10) 0.155(10) -0.004(8) 0.014(7) -0.009(7)
C23 0.123(10) 0.184(14) 0.173(12) -0.028(11) 0.039(8) 0.030(9)
F1 0.140(5) 0.140(5) 0.117(4) -0.047(4) 0.046(4) 0.010(4)
F2 0.138(5) 0.132(5) 0.128(5) -0.026(4) 0.069(4) 0.008(4)
F3 0.132(5) 0.117(4) 0.137(5) -0.025(4) 0.055(4) 0.036(4)
F4 0.115(4) 0.031(2) 0.191(6) 0.000(3) -0.014(4) 0.014(2)
F5 0.104(4) 0.038(2) 0.173(5) 0.009(3) 0.003(3) 0.026(2)
F6 0.115(4) 0.047(2) 0.149(5) 0.020(3) -0.005(3) 0.033(3)

loop_
_atom_type_symbol
_atom_type_scat_dispersion_real
_atom_type_scat_dispersion_imag
_atom_type_scat_Cromer_Mann_a1
_atom_type_scat_Cromer_Mann_b1
_atom_type_scat_Cromer_Mann_a2
_atom_type_scat_Cromer_Mann_b2
_atom_type_scat_Cromer_Mann_a3
_atom_type_scat_Cromer_Mann_b3
_atom_type_scat_Cromer_Mann_a4
_atom_type_scat_Cromer_Mann_b4
_atom_type_scat_Cromer_Mann_c
_atom_type_scat_source
C 0.0033 0.0016 2.3100 20.8439 1.0200 10.2075 1.5886 0.5687 0.8650 51.6512 0.2156 'International Tables Vol C 4.2.6.8 and 6.1.1.4'
H 0.0000 0.0000 0.4930 10.5109 0.3229 26.1257 0.1402 3.1424 0.0408 57.7998 0.0030 'International Tables Vol C 4.2.6.8 and 6.1.1.4'
F 0.0171 0.0103 3.5392 10.2825 2.6412 4.2944 1.5170 0.2615 1.0243 26.1476 0.2776 'International Tables Vol C 4.2.6.8 and 6.1.1.4'
N 0.0061 0.0033 12.2126 0.0057 3.1322 9.8933 2.0125 28.9975 1.1663 0.5826 -11.5290 'International Tables Vol C 4.2.6.8 and 6.1.1.4'
Ni 0.3393 1.1124 12.8376 3.8785 7.2920 0.2565 4.4438 12.1763 2.3800 66.3421 1.0341 'International Tables Vol C 4.2.6.8 and 6.1.1.4'
O 0.0106 0.0060 3.0485 13.2771 2.2868 5.7011 1.5463 0.3239 0.8670 32.9089 0.2508 'International Tables Vol C 4.2.6.8 and 6.1.1.4'
S 0.1246 0.1234 6.9053 1.4679 5.2034 22.2151 1.4379 0.2536 1.5863 56.1720 0.8669 'International Tables Vol C 4.2.6.8 and 6.1.1.4'

loop_
_geom_angle_atom_site_label_1
_geom_angle_site_symmetry_1
_geom_angle_atom_site_label_2
_geom_angle_site_symmetry_2
_geom_angle_atom_site_label_3
_geom_angle_site_symmetry_3
_geom_angle
_geom_angle_publ_flag
S1 . Ni1 . S2 . 99.08(6) yes
S1 . Ni1 . S3 . 100.30(7) yes
S2 . Ni1 . S3 . 157.58(7) yes
S1 . Ni1 . N1 . 67.88(14) yes
S2 . Ni1 . N1 . 96.66(15) yes
S3 . Ni1 . N1 . 101.00(15) yes
S1 . Ni1 . N3 . 160.01(16) yes
S2 . Ni1 . N3 . 69.37(14) yes
S3 . Ni1 . N3 . 94.81(15) yes
N1 . Ni1 . N3 . 96.54(19) yes
S1 . Ni1 . N5 . 105.76(15) yes
S2 . Ni1 . N5 . 95.34(14) yes
S3 . Ni1 . N5 . 68.57(14) yes
N1 . Ni1 . N5 . 167.19(19) yes
N3 . Ni1 . N5 . 91.9(2) yes
Ni1 . S1 . C1 . 77.4(2) yes
Ni1 . S2 . C6 . 76.8(2) yes
Ni1 . S3 . C11 . 77.4(2) yes
Ni1 . N1 . C1 . 102.1(4) yes
Ni1 . N1 . C2 . 136.2(4) yes
C1 . N1 . C2 . 121.7(6) yes
C1 . N2 . C4 . 118.4(6) yes
Ni1 . N3 . C6 . 97.7(3) yes
Ni1 . N3 . C7 . 139.8(4) yes
C6 . N3 . C7 . 122.3(5) yes
C6 . N4 . C9 . 118.3(6) yes
Ni1 . N5 . C11 . 98.2(4) yes
Ni1 . N5 . C12 . 139.8(5) yes
C11 . N5 . C12 . 121.6(6) yes
C11 . N6 . C14 . 118.1(7) yes
C16 . N7 . C18 . 106.4(9) yes
C16 . N7 . C20 . 116.4(8) yes
C18 . N7 . C20 . 107.8(8) yes
C16 . N7 . C22 . 110.9(8) yes
C18 . N7 . C22 . 107.9(8) yes
C20 . N7 . C22 . 107.1(8) yes
N1 . C1 . S1 . 112.6(5) yes
N1 . C1 . N2 . 120.4(6) yes
S1 . C1 . N2 . 127.0(5) yes
N1 . C2 . C3 . 121.3(6) yes
N1 . C2 . H211 . 120.7 no
C3 . C2 . H211 . 118.0 no
C2 . C3 . C4 . 112.6(7) yes
C2 . C3 . H111 . 123.1 no
C4 . C3 . H111 . 124.3 no
C3 . C4 . N2 . 125.6(7) yes
C3 . C4 . C5 . 120.0(8) yes
N2 . C4 . C5 . 114.4(8) yes
C4 . C5 . F1 . 110.6(9) yes
C4 . C5 . F2 . 115.1(8) yes
F1 . C5 . F2 . 105.3(9) yes
C4 . C5 . F3 . 115.4(9) yes
F1 . C5 . F3 . 103.3(8) yes
F2 . C5 . F3 . 106.1(8) yes
N3 . C6 . S2 . 116.0(4) yes
N3 . C6 . N4 . 120.3(5) yes
S2 . C6 . N4 . 123.7(5) yes
N3 . C7 . C8 . 118.7(6) yes
N3 . C7 . H171 . 121.1 no
C8 . C7 . H171 . 120.0 no
C7 . C8 . C9 . 116.8(6) yes
C7 . C8 . H191 . 122.1 no
C9 . C8 . H191 . 121.1 no
C8 . C9 . N4 . 123.5(6) yes
C8 . C9 . C10 . 119.4(7) yes
N4 . C9 . C10 . 117.1(7) yes
C9 . C10 . F4 . 113.8(7) yes
C9 . C10 . F5 . 114.4(7) yes
F4 . C10 . F5 . 102.1(7) yes
C9 . C10 . F6 . 115.3(8) yes
F4 . C10 . F6 . 104.1(7) yes
F5 . C10 . F6 . 105.8(7) yes
N5 . C11 . S3 . 115.5(5) yes
N5 . C11 . N6 . 119.5(6) yes
S3 . C11 . N6 . 124.9(5) yes
N5 . C12 . C13 . 120.9(7) yes
N5 . C12 . H201 . 119.1 no
C13 . C12 . H201 . 120.0 no
C12 . C13 . C14 . 117.0(7) yes
C12 . C13 . H101 . 120.8 no
C14 . C13 . H101 . 122.3 no
C13 . C14 . N6 . 122.7(7) yes
C13 . C14 . C15 . 116.9(7) yes
N6 . C14 . C15 . 120.4(7) yes
C14 . C15 . F7 . 123.1(7) yes
C14 . C15 . F8 . 120.5(6) yes
F7 . C15 . F8 . 105.8(7) yes
C14 . C15 . F9 . 121.6(6) yes
F7 . C15 . F9 . 94.7(7) yes
F8 . C15 . F9 . 81.6(6) yes
N7 . C16 . C17 . 128.6(10) yes
N7 . C16 . H241 . 104.0 no
C17 . C16 . H241 . 105.1 no
N7 . C16 . H242 . 104.2 no
C17 . C16 . H242 . 105.5 no
H241 . C16 . H242 . 108.3 no
C16 . C17 . H141 . 108.3 no
C16 . C17 . H142 . 110.4 no
H141 . C17 . H142 . 109.4 no
C16 . C17 . H145 . 110.2 no
H141 . C17 . H145 . 108.9 no
H142 . C17 . H145 . 109.6 no
N7 . C18 . C19 . 115.7(9) yes
N7 . C18 . H81 . 106.9 no
C19 . C18 . H81 . 106.5 no
N7 . C18 . H82 . 109.0 no
C19 . C18 . H82 . 110.8 no
H81 . C18 . H82 . 107.5 no
C18 . C19 . H251 . 109.2 no
C18 . C19 . H252 . 111.2 no
H251 . C19 . H252 . 109.8 no
C18 . C19 . H253 . 109.1 no
H251 . C19 . H253 . 108.7 no
H252 . C19 . H253 . 108.8 no
N7 . C20 . C21 . 117.6(9) yes
N7 . C20 . H91 . 107.6 no
C21 . C20 . H91 . 107.8 no
N7 . C20 . H92 . 107.1 no
C21 . C20 . H92 . 107.1 no
H91 . C20 . H92 . 109.5 no
C20 . C21 . H151 . 110.0 no
C20 . C21 . H152 . 107.6 no
H151 . C21 . H152 . 109.0 no
C20 . C21 . H153 . 109.9 no
H151 . C21 . H153 . 110.1 no
H152 . C21 . H153 . 110.2 no
N7 . C22 . C23 . 118.9(9) yes
N7 . C22 . H161 . 107.1 no
C23 . C22 . H161 . 106.6 no
N7 . C22 . H162 . 107.6 no
C23 . C22 . H162 . 106.8 no
H161 . C22 . H162 . 109.7 no
C22 . C23 . H71 . 108.8 no
C22 . C23 . H72 . 109.6 no
H71 . C23 . H72 . 110.7 no
C22 . C23 . H73 . 108.3 no
H71 . C23 . H73 . 109.8 no
H72 . C23 . H73 . 109.6 no
O2 . C24 . H181 . 110.3 no
O2 . C24 . H182 . 108.4 no
H181 . C24 . H182 . 109.8 no
O2 . C24 . H183 . 109.0 no
H181 . C24 . H183 . 109.9 no
H182 . C24 . H183 . 109.4 no
H143 . O1 . H144 . 107.2 no
C24 . O2 . H261 . 110.8 no

loop_
_geom_bond_atom_site_label_1
_geom_bond_site_symmetry_1
_geom_bond_atom_site_label_2
_geom_bond_site_symmetry_2
_geom_bond_distance
_geom_bond_publ_flag
Ni1 . S1 . 2.4982(16) yes
Ni1 . S2 . 2.4670(17) yes
Ni1 . S3 . 2.4756(18) yes
Ni1 . N1 . 2.018(5) yes
Ni1 . N3 . 2.103(4) yes
Ni1 . N5 . 2.111(5) yes
S1 . C1 . 1.667(7) yes
S2 . C6 . 1.707(6) yes
S3 . C11 . 1.694(7) yes
N1 . C1 . 1.395(7) yes
N1 . C2 . 1.286(8) yes
N2 . C1 . 1.314(8) yes
N2 . C4 . 1.313(9) yes
N3 . C6 . 1.372(8) yes
N3 . C7 . 1.247(7) yes
N4 . C6 . 1.302(7) yes
N4 . C9 . 1.296(8) yes
N5 . C11 . 1.376(8) yes
N5 . C12 . 1.248(7) yes
N6 . C11 . 1.312(8) yes
N6 . C14 . 1.239(9) yes
N7 . C16 . 1.483(12) yes
N7 . C18 . 1.469(11) yes
N7 . C20 . 1.487(11) yes
N7 . C22 . 1.480(11) yes
C2 . C3 . 1.425(9) yes
C2 . H211 . 0.930 no
C3 . C4 . 1.412(10) yes
C3 . H111 . 0.926 no
C4 . C5 . 1.504(11) yes
C5 . F1 . 1.379(12) yes
C5 . F2 . 1.407(11) yes
C5 . F3 . 1.402(12) yes
C7 . C8 . 1.399(8) yes
C7 . H171 . 0.923 no
C8 . C9 . 1.345(10) yes
C8 . H191 . 0.958 no
C9 . C10 . 1.489(9) yes
C10 . F4 . 1.381(9) yes
C10 . F5 . 1.390(9) yes
C10 . F6 . 1.397(11) yes
C12 . C13 . 1.281(9) yes
C12 . H201 . 0.931 no
C13 . C14 . 1.426(9) yes
C13 . H101 . 0.949 no
C14 . C15 . 1.513(10) yes
C15 . F7 . 1.319(10) yes
C15 . F8 . 1.390(11) yes
C15 . F9 . 1.501(11) yes
C16 . C17 . 1.537(14) yes
C16 . H241 . 0.984 no
C16 . H242 . 0.989 no
C17 . H141 . 0.971 no
C17 . H142 . 0.956 no
C17 . H145 . 0.970 no
C18 . C19 . 1.535(13) yes
C18 . H81 . 0.980 no
C18 . H82 . 0.976 no
C19 . H251 . 0.968 no
C19 . H252 . 0.966 no
C19 . H253 . 0.953 no
C20 . C21 . 1.509(13) yes
C20 . H91 . 0.974 no
C20 . H92 . 0.976 no
C21 . H151 . 0.936 no
C21 . H152 . 0.954 no
C21 . H153 . 0.967 no
C22 . C23 . 1.511(14) yes
C22 . H161 . 0.983 no
C22 . H162 . 0.969 no
C23 . H71 . 0.947 no
C23 . H72 . 0.967 no
C23 . H73 . 0.962 no
C24 . O2 . 1.39(2) yes
C24 . H181 . 0.956 no
C24 . H182 . 0.958 no
C24 . H183 . 0.959 no
O1 . H143 . 0.822 no
O1 . H144 . 0.825 no
O2 . H261 . 0.827 no

loop_
_geom_hbond_atom_site_label_D
_geom_hbond_site_symmetry_D
_geom_hbond_atom_site_label_H
_geom_hbond_site_symmetry_H
_geom_hbond_atom_site_label_A
_geom_hbond_site_symmetry_A
_geom_hbond_angle_DHA
_geom_hbond_distance_DH
_geom_hbond_distance_HA
_geom_hbond_distance_DA
_geom_hbond_publ_flag
O1 . H143 . O2 . 123 0.82 2.06 2.600(13) yes
C24 . H183 . O1 . 121 0.96 2.10 2.720(13) yes
C2 . H211 . N2 3_655 154 0.93 2.46 3.315(13) yes
C19 . H252 . O1 8_556 126 0.97 2.46 3.131(13) yes
